data_7113674
_cod_duplicate_entry 7104880

loop_
_publ_author_name
'Hlavinka, Mark L.'
'Hagadorn, John R.'

_publ_section_title
;
 New dibenzofuran-bridged bis(amidoamine) and bis(ethylenediamine) ligands
 and their dinuclear zinc and aluminium complexes
;
_journal_coden_ASTM CHCOFS
_journal_issue 21
_journal_name_full
;
 Chemical Communications (Cambridge, United Kingdom)
;
_journal_page_first 2686
_journal_page_last 2687
_journal_paper_doi 10.1039/b309732c
_journal_year 2003
_chemical_formula_sum 'C21 H30 Cl6 N4 O Zn2'
_chemical_formula_weight 697.93
_chemical_name_common LH2Zn2Cl4aCH2Cl2
_space_group_IT_number 29
_symmetry_cell_setting orthorhombic
_symmetry_space_group_name_Hall 'P 2c -2ac'
_symmetry_space_group_name_H-M 'P c a 21'
_atom_sites_solution_hydrogens geom
_atom_sites_solution_primary direct
_atom_sites_solution_secondary difmap
_audit_creation_method SHELXL-97
_cell_angle_alpha 90.00
_cell_angle_beta 90.00
_cell_angle_gamma 90.00
_cell_formula_units_Z 4
_cell_length_a 13.9254(6)
_cell_length_b 18.4546(7)
_cell_length_c 11.2231(5)
_cell_measurement_reflns_used 6149
_cell_measurement_temperature 158(2)
_cell_measurement_theta_max 31.254
_cell_measurement_theta_min 2.207
_cell_volume 2884.2(2)
_computing_cell_refinement 'SAINT, Bruker'
_computing_data_collection 'SMART, Bruker'
_computing_data_reduction 'SAINT, Bruker'
_computing_molecular_graphics 'SHELXTL, Bruker'
_computing_structure_refinement 'SHELXL-97 (Sheldrick, 1997)'
_computing_structure_solution 'SHELXS-97 (Sheldrick, 1990)'
_diffrn_ambient_temperature 158(2)
_diffrn_measured_fraction_theta_full 0.997
_diffrn_measured_fraction_theta_max 0.997
_diffrn_radiation_monochromator graphite
_diffrn_radiation_source 'fine-focus sealed tube'
_diffrn_radiation_type MoK\a
_diffrn_radiation_wavelength 0.71073
_diffrn_reflns_av_R_equivalents 0.0582
_diffrn_reflns_av_sigmaI/netI 0.0622
_diffrn_reflns_limit_h_max 16
_diffrn_reflns_limit_h_min -15
_diffrn_reflns_limit_k_max 21
_diffrn_reflns_limit_k_min -21
_diffrn_reflns_limit_l_max 13
_diffrn_reflns_limit_l_min -9
_diffrn_reflns_number 17210
_diffrn_reflns_theta_full 25.02
_diffrn_reflns_theta_max 25.02
_diffrn_reflns_theta_min 2.21
_exptl_absorpt_coefficient_mu 2.241
_exptl_absorpt_correction_T_max 1.00
_exptl_absorpt_correction_T_min 0.545
_exptl_absorpt_correction_type multi-scan
_exptl_absorpt_process_details
;
absorption correction applied using SADABS
(Blessing, R. H. Acta Crystallogr., Sect. A 1995, 51, 33-38)'
;
_exptl_crystal_colour colorless
_exptl_crystal_density_diffrn 1.607
_exptl_crystal_density_method 'not measured'
_exptl_crystal_description block
_exptl_crystal_F_000 1416
_exptl_crystal_size_max 0.5
_exptl_crystal_size_mid 0.1
_exptl_crystal_size_min 0.1
_refine_diff_density_max 0.440
_refine_diff_density_min -0.485
_refine_diff_density_rms 0.069
_refine_ls_abs_structure_details 'Flack H D (1983), Acta Cryst. A39, 876-881'
_refine_ls_abs_structure_Flack 0.078(14)
_refine_ls_extinction_method none
_refine_ls_goodness_of_fit_ref 1.047
_refine_ls_hydrogen_treatment mixed
_refine_ls_matrix_type full
_refine_ls_number_parameters 319
_refine_ls_number_reflns 4544
_refine_ls_number_restraints 1
_refine_ls_restrained_S_all 1.047
_refine_ls_R_factor_all 0.0380
_refine_ls_R_factor_gt 0.0337
_refine_ls_shift/su_max 0.001
_refine_ls_shift/su_mean 0.000
_refine_ls_structure_factor_coef Fsqd
_refine_ls_weighting_details 'calc w==1/[\s^2^(Fo^2^)+(0.0260P)^2^+1.3926P] where P==(Fo^2^+2Fc^2^)/3'
_refine_ls_weighting_scheme calc
_refine_ls_wR_factor_gt 0.0814
_refine_ls_wR_factor_ref 0.0838
_reflns_number_gt 4191
_reflns_number_total 4544
_reflns_threshold_expression >2sigma(I)
_cod_data_source_file b309732c.txt
_cod_data_source_block compound_3
_cod_original_sg_symbol_H-M Pca2(1)
_cod_database_code 7113674

loop_
_symmetry_equiv_pos_as_xyz
'x, y, z'
'-x, -y, z+1/2'
'-x+1/2, y, z+1/2'
'x+1/2, -y, z'

loop_
_atom_site_label
_atom_site_type_symbol
_atom_site_fract_x
_atom_site_fract_y
_atom_site_fract_z
_atom_site_U_iso_or_equiv
_atom_site_adp_type
_atom_site_occupancy
_atom_site_symmetry_multiplicity
_atom_site_calc_flag
_atom_site_refinement_flags
Zn1 Zn 0.42184(3) 0.38922(2) 0.37680(5) 0.03008(13) Uani 1 1 d .
Zn2 Zn 0.52921(3) 0.11807(2) 0.39040(5) 0.02881(13) Uani 1 1 d .
Cl1 Cl 0.31221(9) 0.46303(6) 0.45495(12) 0.0418(3) Uani 1 1 d .
Cl2 Cl 0.52730(8) 0.34070(5) 0.50164(11) 0.0346(2) Uani 1 1 d .
Cl3 Cl 0.54605(8) 0.20198(6) 0.24870(11) 0.0388(3) Uani 1 1 d .
Cl4 Cl 0.44837(8) 0.01739(6) 0.35596(12) 0.0422(3) Uani 1 1 d .
Cl5 Cl 0.81428(9) 0.32499(7) 0.25171(14) 0.0502(3) Uani 1 1 d .
Cl6 Cl 0.84294(9) 0.28824(7) 0.50240(12) 0.0457(3) Uani 1 1 d .
O1 O 0.34609(19) 0.22746(15) 0.4315(3) 0.0296(7) Uani 1 1 d .
N1 N 0.4852(3) 0.43792(19) 0.2292(4) 0.0357(9) Uani 1 1 d .
N2 N 0.3439(3) 0.32609(19) 0.2509(4) 0.0335(8) Uani 1 1 d .
N3 N 0.4899(2) 0.16367(18) 0.5587(3) 0.0264(8) Uani 1 1 d .
N4 N 0.6619(3) 0.09806(18) 0.4705(3) 0.0302(8) Uani 1 1 d .
C1 C 0.5913(4) 0.4305(3) 0.2306(6) 0.0518(13) Uani 1 1 d .
H1A H 0.6085 0.3794 0.2401 0.078 Uiso 1 1 calc R
H1B H 0.6177 0.4586 0.2970 0.078 Uiso 1 1 calc R
H1C H 0.6177 0.4488 0.1554 0.078 Uiso 1 1 calc R
C2 C 0.4591(5) 0.5160(3) 0.2238(6) 0.0555(15) Uani 1 1 d .
H2A H 0.4838 0.5408 0.2947 0.083 Uiso 1 1 calc R
H2B H 0.3891 0.5209 0.2209 0.083 Uiso 1 1 calc R
H2C H 0.4873 0.5378 0.1523 0.083 Uiso 1 1 calc R
C3 C 0.4444(4) 0.3996(3) 0.1232(5) 0.0415(12) Uani 1 1 d .
H3A H 0.4845 0.3569 0.1041 0.058 Uiso 1 1 calc R
H3B H 0.4453 0.4325 0.0535 0.058 Uiso 1 1 calc R
C4 C 0.3425(4) 0.3756(3) 0.1476(5) 0.0412(12) Uani 1 1 d .
H4A H 0.3015 0.4181 0.1650 0.058 Uiso 1 1 calc R
H4B H 0.3160 0.3504 0.0770 0.058 Uiso 1 1 calc R
C5 C 0.2546(3) 0.3001(2) 0.2954(5) 0.0352(10) Uani 1 1 d .
C6 C 0.1626(4) 0.3206(3) 0.2605(5) 0.0421(12) Uani 1 1 d .
H6 H 0.1540 0.3534 0.1963 0.051 Uiso 1 1 calc R
C7 C 0.0823(4) 0.2922(3) 0.3212(6) 0.0473(14) Uani 1 1 d .
H7 H 0.0202 0.3065 0.2953 0.057 Uiso 1 1 calc R
C8 C 0.0888(3) 0.2449(3) 0.4159(5) 0.0435(13) Uani 1 1 d .
H8 H 0.0330 0.2277 0.4556 0.052 Uiso 1 1 calc R
C9 C 0.1811(3) 0.2231(2) 0.4514(5) 0.0347(10) Uani 1 1 d .
C10 C 0.2586(3) 0.25120(19) 0.3887(5) 0.0324(9) Uani 1 1 d .
C11 C 0.3219(3) 0.1833(2) 0.5265(4) 0.0292(9) Uani 1 1 d .
C12 C 0.2239(3) 0.1783(2) 0.5439(4) 0.0339(10) Uani 1 1 d .
C13 C 0.1921(3) 0.1361(2) 0.6409(5) 0.0367(11) Uani 1 1 d .
H13 H 0.1256 0.1304 0.6571 0.044 Uiso 1 1 calc R
C14 C 0.2611(4) 0.1032(2) 0.7119(5) 0.0377(11) Uani 1 1 d .
H14 H 0.2403 0.0748 0.7777 0.045 Uiso 1 1 calc R
C15 C 0.3596(3) 0.1098(2) 0.6911(5) 0.0331(10) Uani 1 1 d .
H15 H 0.4042 0.0861 0.7420 0.040 Uiso 1 1 calc R
C16 C 0.3924(3) 0.1510(2) 0.5959(4) 0.0291(9) Uani 1 1 d .
C17 C 0.5671(3) 0.1425(2) 0.6422(4) 0.0295(9) Uani 1 1 d .
H17A H 0.5563 0.0925 0.6714 0.041 Uiso 1 1 calc R
H17B H 0.5681 0.1756 0.7116 0.041 Uiso 1 1 calc R
C18 C 0.6615(3) 0.1468(2) 0.5753(4) 0.0327(10) Uani 1 1 d .
H18A H 0.6723 0.1973 0.5486 0.046 Uiso 1 1 calc R
H18B H 0.7147 0.1333 0.6294 0.046 Uiso 1 1 calc R
C19 C 0.6720(4) 0.0210(2) 0.5089(5) 0.0453(12) Uani 1 1 d .
H19A H 0.6725 -0.0105 0.4386 0.068 Uiso 1 1 calc R
H19B H 0.6179 0.0078 0.5605 0.068 Uiso 1 1 calc R
H19C H 0.7323 0.0150 0.5529 0.068 Uiso 1 1 calc R
C20 C 0.7436(3) 0.1160(2) 0.3916(6) 0.0417(11) Uani 1 1 d .
H20A H 0.7371 0.1660 0.3634 0.063 Uiso 1 1 calc R
H20B H 0.7439 0.0830 0.3232 0.063 Uiso 1 1 calc R
H20C H 0.8038 0.1109 0.4359 0.063 Uiso 1 1 calc R
C21 C 0.7755(4) 0.3395(3) 0.3993(6) 0.0503(13) Uani 1 1 d .
H21A H 0.7069 0.3261 0.4061 0.070 Uiso 1 1 calc R
H21B H 0.7816 0.3916 0.4189 0.070 Uiso 1 1 calc R
H1 H 0.381(3) 0.292(2) 0.232(4) 0.020(11) Uiso 1 1 d .
H2 H 0.500(3) 0.210(3) 0.545(5) 0.032(12) Uiso 1 1 d .

loop_
_atom_site_aniso_label
_atom_site_aniso_U_11
_atom_site_aniso_U_22
_atom_site_aniso_U_33
_atom_site_aniso_U_23
_atom_site_aniso_U_13
_atom_site_aniso_U_12
Zn1 0.0381(3) 0.0292(2) 0.0230(3) 0.0014(2) -0.0003(2) -0.00177(18)
Zn2 0.0306(2) 0.0299(2) 0.0260(3) 0.0009(2) -0.0012(2) -0.00100(17)
Cl1 0.0512(7) 0.0373(5) 0.0368(7) -0.0030(5) 0.0120(6) 0.0002(5)
Cl2 0.0420(6) 0.0314(5) 0.0304(6) 0.0009(4) -0.0062(5) -0.0031(4)
Cl3 0.0424(6) 0.0415(6) 0.0324(6) 0.0094(5) -0.0002(5) -0.0001(5)
Cl4 0.0423(6) 0.0345(5) 0.0498(8) -0.0055(5) -0.0055(6) -0.0065(5)
Cl5 0.0449(7) 0.0626(8) 0.0433(8) -0.0053(6) -0.0029(6) 0.0010(6)
Cl6 0.0375(6) 0.0559(7) 0.0438(8) -0.0031(6) 0.0007(6) -0.0048(5)
O1 0.0261(14) 0.0312(14) 0.0315(18) -0.0015(12) -0.0027(12) 0.0038(11)
N1 0.044(2) 0.0343(19) 0.029(2) 0.0033(16) 0.0022(18) 0.0030(16)
N2 0.038(2) 0.0289(17) 0.034(2) -0.0032(17) -0.0030(19) 0.0095(16)
N3 0.0238(18) 0.0238(17) 0.032(2) 0.0027(15) 0.0021(15) -0.0031(13)
N4 0.0325(19) 0.0281(16) 0.030(2) 0.0037(15) 0.0047(17) 0.0059(14)
C1 0.045(3) 0.070(3) 0.041(3) 0.010(3) 0.003(3) -0.004(3)
C2 0.082(4) 0.034(3) 0.050(4) 0.013(2) 0.016(3) 0.006(2)
C3 0.056(3) 0.050(3) 0.019(2) 0.004(2) 0.005(2) 0.014(2)
C4 0.054(3) 0.046(3) 0.023(3) -0.001(2) -0.013(2) 0.015(2)
C5 0.034(2) 0.036(2) 0.035(3) -0.0131(19) -0.006(2) 0.0086(19)
C6 0.042(3) 0.041(2) 0.043(3) -0.010(2) -0.014(2) 0.010(2)
C7 0.033(3) 0.047(3) 0.062(4) -0.020(3) -0.020(3) 0.011(2)
C8 0.024(2) 0.047(3) 0.059(4) -0.024(2) -0.006(2) 0.0052(18)
C9 0.029(2) 0.036(2) 0.039(3) -0.015(2) 0.001(2) 0.0015(18)
C10 0.026(2) 0.0331(19) 0.038(3) -0.011(2) -0.010(2) 0.0070(15)
C11 0.030(2) 0.0269(19) 0.031(3) -0.0033(17) 0.003(2) 0.0011(17)
C12 0.031(2) 0.031(2) 0.040(3) -0.0144(19) 0.002(2) -0.0014(17)
C13 0.031(3) 0.036(2) 0.043(3) -0.014(2) 0.012(2) -0.0072(19)
C14 0.043(3) 0.031(2) 0.039(3) -0.004(2) 0.008(2) -0.0037(19)
C15 0.036(2) 0.032(2) 0.032(3) -0.0026(18) 0.007(2) 0.0011(17)
C16 0.030(2) 0.026(2) 0.032(3) -0.0062(17) 0.0030(19) -0.0015(17)
C17 0.028(2) 0.036(2) 0.024(2) 0.0014(18) -0.0020(18) 0.0020(17)
C18 0.027(2) 0.039(2) 0.032(3) 0.002(2) -0.0047(19) 0.0034(18)
C19 0.049(3) 0.034(2) 0.052(3) 0.011(2) -0.002(3) 0.011(2)
C20 0.038(2) 0.051(2) 0.036(3) 0.003(2) 0.007(3) 0.0039(19)
C21 0.048(3) 0.051(3) 0.052(4) 0.005(3) 0.016(3) 0.012(2)

loop_
_atom_type_symbol
_atom_type_description
_atom_type_scat_dispersion_real
_atom_type_scat_dispersion_imag
_atom_type_scat_source
C C 0.0033 0.0016 'International Tables Vol C Tables 4.2.6.8 and 6.1.1.4'
H H 0.0000 0.0000 'International Tables Vol C Tables 4.2.6.8 and 6.1.1.4'
N N 0.0061 0.0033 'International Tables Vol C Tables 4.2.6.8 and 6.1.1.4'
O O 0.0106 0.0060 'International Tables Vol C Tables 4.2.6.8 and 6.1.1.4'
Cl Cl 0.1484 0.1585 'International Tables Vol C Tables 4.2.6.8 and 6.1.1.4'
Zn Zn 0.2839 1.4301 'International Tables Vol C Tables 4.2.6.8 and 6.1.1.4'

loop_
_geom_angle_atom_site_label_1
_geom_angle_atom_site_label_2
_geom_angle_atom_site_label_3
_geom_angle
N1 Zn1 N2 85.64(16)
N1 Zn1 Cl2 113.36(11)
N2 Zn1 Cl2 122.39(10)
N1 Zn1 Cl1 109.88(11)
N2 Zn1 Cl1 104.29(11)
Cl2 Zn1 Cl1 116.88(5)
N1 Zn1 Zn2 108.40(10)
N2 Zn1 Zn2 68.97(10)
Cl2 Zn1 Zn2 53.53(3)
Cl1 Zn1 Zn2 140.42(3)
N4 Zn2 N3 85.17(14)
N4 Zn2 Cl4 112.21(10)
N3 Zn2 Cl4 110.82(10)
N4 Zn2 Cl3 109.67(11)
N3 Zn2 Cl3 112.53(10)
Cl4 Zn2 Cl3 120.86(5)
N4 Zn2 Zn1 115.80(10)
N3 Zn2 Zn1 64.90(9)
Cl4 Zn2 Zn1 130.94(4)
Cl3 Zn2 Zn1 49.06(3)
C10 O1 C11 103.9(3)
C1 N1 C2 109.4(4)
C1 N1 C3 110.0(4)
C2 N1 C3 109.4(4)
C1 N1 Zn1 112.0(3)
C2 N1 Zn1 110.3(3)
C3 N1 Zn1 105.6(3)
C5 N2 C4 118.2(4)
C5 N2 Zn1 113.4(3)
C4 N2 Zn1 100.9(3)
C16 N3 C17 117.3(4)
C16 N3 Zn2 115.7(3)
C17 N3 Zn2 105.6(3)
C20 N4 C18 110.0(4)
C20 N4 C19 108.3(3)
C18 N4 C19 110.5(4)
C20 N4 Zn2 112.5(3)
C18 N4 Zn2 103.4(2)
C19 N4 Zn2 112.1(3)
N1 C3 C4 110.5(4)
N2 C4 C3 108.1(4)
C10 C5 C6 115.3(5)
C10 C5 N2 116.7(4)
C6 C5 N2 127.9(5)
C5 C6 C7 119.6(5)
C8 C7 C6 123.7(4)
C7 C8 C9 117.4(5)
C10 C9 C8 117.4(5)
C10 C9 C12 104.8(4)
C8 C9 C12 137.8(5)
O1 C10 C5 120.4(4)
O1 C10 C9 113.0(4)
C5 C10 C9 126.5(4)
C12 C11 O1 112.9(4)
C12 C11 C16 126.2(4)
O1 C11 C16 120.9(4)
C11 C12 C13 117.1(4)
C11 C12 C9 105.4(4)
C13 C12 C9 137.4(4)
C14 C13 C12 118.0(4)
C13 C14 C15 123.0(5)
C16 C15 C14 119.9(5)
C11 C16 C15 115.7(4)
C11 C16 N3 115.8(4)
C15 C16 N3 128.5(4)
N3 C17 C18 107.6(4)
N4 C18 C17 111.4(4)
Cl5 C21 Cl6 111.8(3)

loop_
_geom_bond_atom_site_label_1
_geom_bond_atom_site_label_2
_geom_bond_distance
Zn1 N1 2.080(4)
Zn1 N2 2.129(4)
Zn1 Cl2 2.2185(12)
Zn1 Cl1 2.2261(13)
Zn1 Zn2 5.2249(6)
Zn2 N4 2.087(4)
Zn2 N3 2.139(4)
Zn2 Cl4 2.2065(12)
Zn2 Cl3 2.2321(12)
Cl5 C21 1.763(6)
Cl6 C21 1.765(6)
O1 C10 1.381(5)
O1 C11 1.383(5)
N1 C1 1.484(6)
N1 C2 1.488(6)
N1 C3 1.496(7)
N2 C5 1.424(6)
N2 C4 1.476(6)
N3 C16 1.439(5)
N3 C17 1.479(6)
N4 C20 1.479(6)
N4 C18 1.480(6)
N4 C19 1.493(5)
C3 C4 1.512(7)
C5 C10 1.383(7)
C5 C6 1.391(7)
C6 C7 1.410(8)
C7 C8 1.379(8)
C8 C9 1.404(6)
C9 C10 1.390(7)
C9 C12 1.455(7)
C11 C12 1.382(6)
C11 C16 1.388(6)
C12 C13 1.409(7)
C13 C14 1.388(7)
C14 C15 1.398(7)
C15 C16 1.389(6)
C17 C18 1.516(6)

loop_
_geom_torsion_atom_site_label_1
_geom_torsion_atom_site_label_2
_geom_torsion_atom_site_label_3
_geom_torsion_atom_site_label_4
_geom_torsion
N1 Zn1 Zn2 N4 83.73(17)
N2 Zn1 Zn2 N4 161.39(17)
Cl2 Zn1 Zn2 N4 -22.16(12)
Cl1 Zn1 Zn2 N4 -111.48(13)
N1 Zn1 Zn2 N3 154.47(16)
N2 Zn1 Zn2 N3 -127.86(16)
Cl2 Zn1 Zn2 N3 48.58(11)
Cl1 Zn1 Zn2 N3 -40.73(12)
N1 Zn1 Zn2 Cl4 -109.03(13)
N2 Zn1 Zn2 Cl4 -31.37(13)
Cl2 Zn1 Zn2 Cl4 145.08(7)
Cl1 Zn1 Zn2 Cl4 55.76(8)
N1 Zn1 Zn2 Cl3 -10.60(12)
N2 Zn1 Zn2 Cl3 67.06(13)
Cl2 Zn1 Zn2 Cl3 -116.49(6)
Cl1 Zn1 Zn2 Cl3 154.19(8)
N2 Zn1 N1 C1 -122.2(3)
Cl2 Zn1 N1 C1 1.4(4)
Cl1 Zn1 N1 C1 134.2(3)
Zn2 Zn1 N1 C1 -56.0(3)
N2 Zn1 N1 C2 115.7(4)
Cl2 Zn1 N1 C2 -120.8(3)
Cl1 Zn1 N1 C2 12.1(4)
Zn2 Zn1 N1 C2 -178.2(3)
N2 Zn1 N1 C3 -2.5(3)
Cl2 Zn1 N1 C3 121.1(3)
Cl1 Zn1 N1 C3 -106.1(3)
Zn2 Zn1 N1 C3 63.7(3)
N1 Zn1 N2 C5 -154.4(3)
Cl2 Zn1 N2 C5 90.6(3)
Cl1 Zn1 N2 C5 -45.0(3)
Zn2 Zn1 N2 C5 94.0(3)
N1 Zn1 N2 C4 -27.0(3)
Cl2 Zn1 N2 C4 -142.0(2)
Cl1 Zn1 N2 C4 82.4(3)
Zn2 Zn1 N2 C4 -138.6(3)
N4 Zn2 N3 C16 -143.0(3)
Cl4 Zn2 N3 C16 -31.1(3)
Cl3 Zn2 N3 C16 107.6(3)
Zn1 Zn2 N3 C16 95.5(3)
N4 Zn2 N3 C17 -11.5(3)
Cl4 Zn2 N3 C17 100.4(2)
Cl3 Zn2 N3 C17 -120.8(2)
Zn1 Zn2 N3 C17 -133.0(3)
N3 Zn2 N4 C20 -136.7(3)
Cl4 Zn2 N4 C20 112.8(3)
Cl3 Zn2 N4 C20 -24.5(3)
Zn1 Zn2 N4 C20 -77.6(3)
N3 Zn2 N4 C18 -18.0(3)
Cl4 Zn2 N4 C18 -128.6(2)
Cl3 Zn2 N4 C18 94.2(3)
Zn1 Zn2 N4 C18 41.1(3)
N3 Zn2 N4 C19 101.0(3)
Cl4 Zn2 N4 C19 -9.6(3)
Cl3 Zn2 N4 C19 -146.8(3)
Zn1 Zn2 N4 C19 160.1(3)
C1 N1 C3 C4 153.3(4)
C2 N1 C3 C4 -86.5(5)
Zn1 N1 C3 C4 32.2(4)
C5 N2 C4 C3 175.9(4)
Zn1 N2 C4 C3 51.7(4)
N1 C3 C4 N2 -59.8(5)
C4 N2 C5 C10 177.1(4)
Zn1 N2 C5 C10 -65.1(4)
C4 N2 C5 C6 -6.5(7)
Zn1 N2 C5 C6 111.3(5)
C10 C5 C6 C7 0.9(6)
N2 C5 C6 C7 -175.6(4)
C5 C6 C7 C8 0.7(7)
C6 C7 C8 C9 -1.3(7)
C7 C8 C9 C10 0.3(6)
C7 C8 C9 C12 177.5(5)
C11 O1 C10 C5 176.9(4)
C11 O1 C10 C9 -0.9(4)
C6 C5 C10 O1 -179.5(4)
N2 C5 C10 O1 -2.6(6)
C6 C5 C10 C9 -2.0(7)
N2 C5 C10 C9 174.9(4)
C8 C9 C10 O1 179.0(4)
C12 C9 C10 O1 1.0(5)
C8 C9 C10 C5 1.4(7)
C12 C9 C10 C5 -176.6(4)
C10 O1 C11 C12 0.4(4)
C10 O1 C11 C16 -177.7(4)
O1 C11 C12 C13 -178.2(3)
C16 C11 C12 C13 -0.2(7)
O1 C11 C12 C9 0.2(5)
C16 C11 C12 C9 178.1(4)
C10 C9 C12 C11 -0.7(5)
C8 C9 C12 C11 -178.0(5)
C10 C9 C12 C13 177.2(5)
C8 C9 C12 C13 -0.2(9)
C11 C12 C13 C14 0.3(6)
C9 C12 C13 C14 -177.4(5)
C12 C13 C14 C15 -0.3(7)
C13 C14 C15 C16 0.2(7)
C12 C11 C16 C15 0.2(6)
O1 C11 C16 C15 178.0(4)
C12 C11 C16 N3 179.3(4)
O1 C11 C16 N3 -2.9(6)
C14 C15 C16 C11 -0.1(6)
C14 C15 C16 N3 -179.1(4)
C17 N3 C16 C11 168.5(4)
Zn2 N3 C16 C11 -65.7(4)
C17 N3 C16 C15 -12.5(6)
Zn2 N3 C16 C15 113.2(4)
C16 N3 C17 C18 168.9(3)
Zn2 N3 C17 C18 38.3(4)
C20 N4 C18 C17 166.4(4)
C19 N4 C18 C17 -74.1(4)
Zn2 N4 C18 C17 46.0(4)
N3 C17 C18 N4 -59.5(4)
